data_2228690
loop_
_publ_author_name
'Yang, Xue-Mei'

_publ_section_title
;
 (<i>RS</i>)-1-[5-(2-Chloropropyl)indolin-1-yl]ethanone
;
_journal_coeditor_code DN2631
_journal_issue 1
_journal_name_full 'Acta Crystallographica Section E'
_journal_page_first o51
_journal_paper_doi 10.1107/S1600536810050476
_journal_volume 67
_journal_year 2011
_chemical_formula_iupac 'C13 H16 Cl N O'
_chemical_formula_moiety 'C13 H16 Cl N O'
_chemical_formula_sum 'C13 H16 Cl N O'
_chemical_formula_weight 237.72
_chemical_name_systematic
;
(<i>RS</i>)-1-[5-(2-Chloropropyl)indolin-1-yl]ethanone
;
_space_group_IT_number 2
_symmetry_cell_setting triclinic
_symmetry_space_group_name_Hall '-P 1'
_symmetry_space_group_name_H-M 'P -1'
_atom_sites_solution_hydrogens geom
_atom_sites_solution_primary direct
_atom_sites_solution_secondary difmap
_audit_creation_method SHELXL-97
_cell_angle_alpha 76.4230(10)
_cell_angle_beta 86.9550(10)
_cell_angle_gamma 89.9690(10)
_cell_formula_units_Z 2
_cell_length_a 6.9041(5)
_cell_length_b 8.4887(6)
_cell_length_c 10.6463(7)
_cell_measurement_reflns_used 2890
_cell_measurement_temperature 173(2)
_cell_measurement_theta_max 26.96
_cell_measurement_theta_min 2.47
_cell_volume 605.61(7)
_computing_cell_refinement 'SAINT-Plus (Bruker, 2003)'
_computing_data_collection 'SMART (Bruker, 2001)'
_computing_data_reduction 'SAINT-Plus (Bruker, 2003)'
_computing_molecular_graphics
;
ORTEPIII (Burnett & Johnson, 1996), ORTEP-3 for Windows (Farrugia,
1997) and
PLATON (Spek, 2009)
;
_computing_publication_material 'SHELXTL (Sheldrick, 2008)'
_computing_structure_refinement 'SHELXL97 (Sheldrick, 2008)'
_computing_structure_solution 'SHELXTL (Sheldrick, 2008)'
_diffrn_ambient_temperature 173(2)
_diffrn_measured_fraction_theta_full 0.984
_diffrn_measured_fraction_theta_max 0.984
_diffrn_measurement_device_type 'Bruker AXS SMART 1000 CCD'
_diffrn_measurement_method \w
_diffrn_radiation_monochromator graphite
_diffrn_radiation_source 'fine-focus sealed tube'
_diffrn_radiation_type MoK\a
_diffrn_radiation_wavelength 0.71073
_diffrn_reflns_av_R_equivalents 0.0164
_diffrn_reflns_av_sigmaI/netI 0.0227
_diffrn_reflns_limit_h_max 8
_diffrn_reflns_limit_h_min -8
_diffrn_reflns_limit_k_max 10
_diffrn_reflns_limit_k_min -10
_diffrn_reflns_limit_l_max 13
_diffrn_reflns_limit_l_min -13
_diffrn_reflns_number 4719
_diffrn_reflns_theta_full 26.00
_diffrn_reflns_theta_max 26.00
_diffrn_reflns_theta_min 1.97
_diffrn_standards_number 0
_exptl_absorpt_coefficient_mu 0.294
_exptl_absorpt_correction_T_max 0.9382
_exptl_absorpt_correction_T_min 0.8767
_exptl_absorpt_correction_type multi-scan
_exptl_absorpt_process_details '(SADABS; Sheldrick, 2008)'
_exptl_crystal_colour colourless
_exptl_crystal_density_diffrn 1.304
_exptl_crystal_density_method 'not measured'
_exptl_crystal_description block
_exptl_crystal_F_000 252
_exptl_crystal_size_max 0.46
_exptl_crystal_size_mid 0.41
_exptl_crystal_size_min 0.22
_refine_diff_density_max 0.346
_refine_diff_density_min -0.191
_refine_ls_extinction_method none
_refine_ls_goodness_of_fit_ref 1.068
_refine_ls_hydrogen_treatment constr
_refine_ls_matrix_type full
_refine_ls_number_parameters 163
_refine_ls_number_reflns 2343
_refine_ls_number_restraints 5
_refine_ls_restrained_S_all 1.076
_refine_ls_R_factor_all 0.0503
_refine_ls_R_factor_gt 0.0405
_refine_ls_shift/su_max 0.002
_refine_ls_shift/su_mean 0.000
_refine_ls_structure_factor_coef Fsqd
_refine_ls_weighting_details 'calc w=1/[\s^2^(Fo^2^)+(0.0478P)^2^+0.2707P] where P=(Fo^2^+2Fc^2^)/3'
_refine_ls_weighting_scheme calc
_refine_ls_wR_factor_gt 0.1051
_refine_ls_wR_factor_ref 0.1130
_reflns_number_gt 1915
_reflns_number_total 2343
_reflns_threshold_expression I>2\s(I)
_cod_data_source_file dn2631.cif
_cod_data_source_block I
_cod_database_code 2228690
_cod_database_fobs_code 2228690

loop_
_symmetry_equiv_pos_as_xyz
'x, y, z'
'-x, -y, -z'

loop_
_atom_site_type_symbol
_atom_site_label
_atom_site_fract_x
_atom_site_fract_y
_atom_site_fract_z
_atom_site_U_iso_or_equiv
_atom_site_adp_type
_atom_site_calc_flag
_atom_site_refinement_flags
_atom_site_occupancy
_atom_site_disorder_assembly
_atom_site_disorder_group
O O1 0.2493(2) 0.69510(15) 0.57618(13) 0.0462(4) Uani d . 1 . .
N N1 0.25327(19) 0.49053(16) 0.47345(13) 0.0306(3) Uani d . 1 . .
C C1 0.2670(3) 0.4283(2) 0.35441(16) 0.0355(4) Uani d . 1 . .
H H1A 0.3925 0.4604 0.3057 0.043 Uiso calc R 1 . .
H H1B 0.1605 0.4711 0.2977 0.043 Uiso calc R 1 . .
C C2 0.2505(3) 0.2437(2) 0.40071(17) 0.0371(4) Uani d . 1 . .
H H2A 0.1365 0.2019 0.3654 0.045 Uiso calc R 1 . .
H H2B 0.3686 0.1912 0.3739 0.045 Uiso calc R 1 . .
C C3 0.2275(2) 0.21325(19) 0.54586(16) 0.0293(4) Uani d . 1 . .
C C4 0.2056(2) 0.0682(2) 0.63687(17) 0.0328(4) Uani d . 1 . .
H H4 0.2030 -0.0309 0.6101 0.039 Uiso calc R 1 . .
C C5 0.1872(2) 0.0670(2) 0.76852(17) 0.0331(4) Uani d . 1 . .
C C6 0.1927(2) 0.2141(2) 0.80423(16) 0.0340(4) Uani d . 1 . .
H H6 0.1817 0.2138 0.8936 0.041 Uiso calc R 1 . .
C C7 0.2137(2) 0.3621(2) 0.71377(16) 0.0320(4) Uani d . 1 . .
H H7 0.2165 0.4614 0.7403 0.038 Uiso calc R 1 . .
C C8 0.2304(2) 0.35962(19) 0.58388(15) 0.0278(4) Uani d . 1 . .
C C9 0.2613(2) 0.6503(2) 0.47457(18) 0.0337(4) Uani d . 1 . .
C C10 0.2848(3) 0.7693(2) 0.34518(19) 0.0404(4) Uani d . 1 . .
H H10A 0.2923 0.8797 0.3582 0.061 Uiso calc R 1 . .
H H10B 0.1734 0.7598 0.2940 0.061 Uiso calc R 1 . .
H H10C 0.4042 0.7460 0.2992 0.061 Uiso calc R 1 . .
C C11 0.1537(3) -0.0898(2) 0.86977(18) 0.0422(5) Uani d . 1 A .
H H11A 0.0257 -0.1352 0.8581 0.051 Uiso calc R 1 . .
H H11B 0.1485 -0.0653 0.9563 0.051 Uiso calc R 1 . .
C C12 0.3060(3) -0.2180(2) 0.86693(18) 0.0400(4) Uani d DU 1 . .
H H12A 0.3065 -0.2493 0.7859 0.048 Uiso d R 1 A .
Cl Cl1 0.5409(4) -0.1512(3) 0.8927(2) 0.0525(4) Uani d PD 0.50 A 1
C C13 0.245(2) -0.3659(13) 0.9768(12) 0.100(5) Uani d PDU 0.50 A 1
H H13A 0.2548 -0.3380 1.0605 0.150 Uiso calc PR 0.50 A 1
H H13B 0.3311 -0.4566 0.9725 0.150 Uiso calc PR 0.50 A 1
H H13C 0.1111 -0.3970 0.9672 0.150 Uiso calc PR 0.50 A 1
Cl Cl1B 0.2300(4) -0.4048(3) 0.97881(18) 0.0532(4) Uani d PD 0.50 A 2
C C13B 0.4978(16) -0.1668(14) 0.9079(13) 0.102(5) Uani d PDU 0.50 A 2
H H13D 0.5386 -0.0621 0.8516 0.152 Uiso calc PR 0.50 A 2
H H13E 0.5958 -0.2483 0.9009 0.152 Uiso calc PR 0.50 A 2
H H13F 0.4834 -0.1567 0.9977 0.152 Uiso calc PR 0.50 A 2

loop_
_atom_site_aniso_label
_atom_site_aniso_U_11
_atom_site_aniso_U_22
_atom_site_aniso_U_33
_atom_site_aniso_U_12
_atom_site_aniso_U_13
_atom_site_aniso_U_23
O1 0.0608(9) 0.0299(7) 0.0505(8) 0.0026(6) -0.0098(6) -0.0135(6)
N1 0.0303(7) 0.0277(7) 0.0333(7) 0.0010(5) -0.0030(6) -0.0053(6)
C1 0.0388(9) 0.0357(9) 0.0312(9) 0.0025(7) -0.0018(7) -0.0063(7)
C2 0.0447(10) 0.0343(9) 0.0334(9) -0.0024(7) 0.0009(7) -0.0106(7)
C3 0.0261(8) 0.0299(8) 0.0328(9) 0.0017(6) -0.0018(6) -0.0092(7)
C4 0.0309(8) 0.0268(8) 0.0409(10) 0.0031(6) -0.0008(7) -0.0087(7)
C5 0.0260(8) 0.0341(9) 0.0357(9) 0.0046(7) -0.0005(7) -0.0016(7)
C6 0.0304(9) 0.0420(10) 0.0293(9) 0.0067(7) -0.0021(7) -0.0075(7)
C7 0.0287(8) 0.0330(9) 0.0366(9) 0.0045(7) -0.0044(7) -0.0122(7)
C8 0.0218(7) 0.0279(8) 0.0335(9) 0.0024(6) -0.0033(6) -0.0063(6)
C9 0.0262(8) 0.0279(8) 0.0473(10) 0.0011(6) -0.0070(7) -0.0081(7)
C10 0.0332(9) 0.0302(9) 0.0534(11) 0.0003(7) -0.0039(8) -0.0005(8)
C11 0.0401(10) 0.0401(10) 0.0408(10) 0.0038(8) 0.0034(8) 0.0006(8)
C12 0.0495(11) 0.0321(9) 0.0361(10) 0.0033(8) -0.0037(8) -0.0034(7)
Cl1 0.0513(8) 0.0619(10) 0.0492(7) 0.0144(6) -0.0190(6) -0.0190(7)
C13 0.118(9) 0.030(6) 0.136(8) 0.027(5) 0.001(5) 0.009(4)
Cl1B 0.0777(10) 0.0273(10) 0.0482(8) 0.0008(7) -0.0027(6) 0.0036(5)
C13B 0.081(7) 0.049(5) 0.161(10) 0.028(4) -0.026(6) 0.006(5)

loop_
_atom_type_symbol
_atom_type_description
_atom_type_scat_dispersion_real
_atom_type_scat_dispersion_imag
_atom_type_scat_source
C C 0.0033 0.0016 'International Tables Vol C Tables 4.2.6.8 and 6.1.1.4'
H H 0.0000 0.0000 'International Tables Vol C Tables 4.2.6.8 and 6.1.1.4'
N N 0.0061 0.0033 'International Tables Vol C Tables 4.2.6.8 and 6.1.1.4'
O O 0.0106 0.0060 'International Tables Vol C Tables 4.2.6.8 and 6.1.1.4'
Cl Cl 0.1484 0.1585 'International Tables Vol C Tables 4.2.6.8 and 6.1.1.4'

loop_
_geom_angle_atom_site_label_1
_geom_angle_atom_site_label_2
_geom_angle_atom_site_label_3
_geom_angle_site_symmetry_1
_geom_angle_site_symmetry_3
_geom_angle
_geom_angle_publ_flag
C9 N1 C8 . . 125.79(15) ?
C9 N1 C1 . . 124.26(14) ?
C8 N1 C1 . . 109.95(13) ?
N1 C1 C2 . . 105.54(13) ?
N1 C1 H1A . . 110.6 ?
C2 C1 H1A . . 110.6 ?
N1 C1 H1B . . 110.6 ?
C2 C1 H1B . . 110.6 ?
H1A C1 H1B . . 108.8 ?
C3 C2 C1 . . 104.39(13) ?
C3 C2 H2A . . 110.9 ?
C1 C2 H2A . . 110.9 ?
C3 C2 H2B . . 110.9 ?
C1 C2 H2B . . 110.9 ?
H2A C2 H2B . . 108.9 ?
C4 C3 C8 . . 120.53(15) ?
C4 C3 C2 . . 129.25(15) ?
C8 C3 C2 . . 110.22(14) ?
C3 C4 C5 . . 120.04(15) ?
C3 C4 H4 . . 120.0 ?
C5 C4 H4 . . 120.0 ?
C6 C5 C4 . . 118.45(15) ?
C6 C5 C11 . . 120.51(16) ?
C4 C5 C11 . . 120.99(16) ?
C5 C6 C7 . . 122.45(16) ?
C5 C6 H6 . . 118.8 ?
C7 C6 H6 . . 118.8 ?
C8 C7 C6 . . 117.80(15) ?
C8 C7 H7 . . 121.1 ?
C6 C7 H7 . . 121.1 ?
C7 C8 C3 . . 120.73(15) ?
C7 C8 N1 . . 129.36(15) ?
C3 C8 N1 . . 109.90(14) ?
O1 C9 N1 . . 121.52(16) ?
O1 C9 C10 . . 121.67(16) ?
N1 C9 C10 . . 116.80(16) ?
C9 C10 H10A . . 109.5 ?
C9 C10 H10B . . 109.5 ?
H10A C10 H10B . . 109.5 ?
C9 C10 H10C . . 109.5 ?
H10A C10 H10C . . 109.5 ?
H10B C10 H10C . . 109.5 ?
C5 C11 C12 . . 114.95(15) ?
C5 C11 H11A . . 108.5 ?
C12 C11 H11A . . 108.5 ?
C5 C11 H11B . . 108.5 ?
C12 C11 H11B . . 108.5 ?
H11A C11 H11B . . 107.5 ?
C13B C12 C11 . . 110.8(5) ?
C13B C12 C13 . . 103.1(7) ?
C11 C12 C13 . . 106.5(6) ?
C13B C12 Cl1 . . 7.7(6) ?
C11 C12 Cl1 . . 112.22(16) ?
C13 C12 Cl1 . . 109.3(6) ?
C13B C12 Cl1B . . 107.8(5) ?
C11 C12 Cl1B . . 109.45(16) ?
C13 C12 Cl1B . . 7.6(6) ?
Cl1 C12 Cl1B . . 113.43(15) ?
C13B C12 H12A . . 117.2 ?
C11 C12 H12A . . 109.8 ?
C13 C12 H12A . . 108.8 ?
Cl1 C12 H12A . . 110.2 ?
Cl1B C12 H12A . . 101.2 ?
C12 C13 H13A . . 109.5 ?
C12 C13 H13B . . 109.5 ?
H13A C13 H13B . . 109.5 ?
C12 C13 H13C . . 109.5 ?
H13A C13 H13C . . 109.5 ?
H13B C13 H13C . . 109.5 ?
C12 C13B H13D . . 109.5 ?
C12 C13B H13E . . 109.5 ?
H13D C13B H13E . . 109.5 ?
C12 C13B H13F . . 109.5 ?
H13D C13B H13F . . 109.5 ?
H13E C13B H13F . . 109.5 ?

loop_
_geom_bond_atom_site_label_1
_geom_bond_atom_site_label_2
_geom_bond_site_symmetry_2
_geom_bond_distance
_geom_bond_publ_flag
O1 C9 . 1.227(2) ?
N1 C9 . 1.360(2) ?
N1 C8 . 1.417(2) ?
N1 C1 . 1.482(2) ?
C1 C2 . 1.531(2) ?
C1 H1A . 0.9900 ?
C1 H1B . 0.9900 ?
C2 C3 . 1.505(2) ?
C2 H2A . 0.9900 ?
C2 H2B . 0.9900 ?
C3 C4 . 1.379(2) ?
C3 C8 . 1.395(2) ?
C4 C5 . 1.398(2) ?
C4 H4 . 0.9500 ?
C5 C6 . 1.389(3) ?
C5 C11 . 1.513(2) ?
C6 C7 . 1.395(2) ?
C6 H6 . 0.9500 ?
C7 C8 . 1.387(2) ?
C7 H7 . 0.9500 ?
C9 C10 . 1.506(3) ?
C10 H10A . 0.9800 ?
C10 H10B . 0.9800 ?
C10 H10C . 0.9800 ?
C11 C12 . 1.517(3) ?
C11 H11A . 0.9900 ?
C11 H11B . 0.9900 ?
C12 C13B . 1.511(10) ?
C12 C13 . 1.543(10) ?
C12 Cl1 . 1.774(3) ?
C12 Cl1B . 1.804(3) ?
C12 H12A . 0.9604 ?
C13 H13A . 0.9800 ?
C13 H13B . 0.9800 ?
C13 H13C . 0.9800 ?
C13B H13D . 0.9800 ?
C13B H13E . 0.9800 ?
C13B H13F . 0.9800 ?

loop_
_geom_hbond_atom_site_label_D
_geom_hbond_atom_site_label_H
_geom_hbond_atom_site_label_A
_geom_hbond_site_symmetry_A
_geom_hbond_distance_DH
_geom_hbond_distance_HA
_geom_hbond_distance_DA
_geom_hbond_angle_DHA
C4 H4 O1 1_545 0.95 2.45 3.388(2) 167.5
C12 H12A O1 1_545 0.96 2.44 3.388(2) 169.4

loop_
_geom_torsion_atom_site_label_1
_geom_torsion_atom_site_label_2
_geom_torsion_atom_site_label_3
_geom_torsion_atom_site_label_4
_geom_torsion_site_symmetry_1
_geom_torsion_site_symmetry_2
_geom_torsion_site_symmetry_3
_geom_torsion_site_symmetry_4
_geom_torsion
_geom_torsion_publ_flag
C9 N1 C1 C2 . . . . -179.87(15) ?
C8 N1 C1 C2 . . . . -0.04(18) ?
N1 C1 C2 C3 . . . . 0.17(17) ?
C1 C2 C3 C4 . . . . 179.67(16) ?
C1 C2 C3 C8 . . . . -0.26(18) ?
C8 C3 C4 C5 . . . . -0.4(2) ?
C2 C3 C4 C5 . . . . 179.70(16) ?
C3 C4 C5 C6 . . . . -0.4(2) ?
C3 C4 C5 C11 . . . . 177.16(15) ?
C4 C5 C6 C7 . . . . 0.7(2) ?
C11 C5 C6 C7 . . . . -176.83(15) ?
C5 C6 C7 C8 . . . . -0.3(2) ?
C6 C7 C8 C3 . . . . -0.4(2) ?
C6 C7 C8 N1 . . . . -179.86(15) ?
C4 C3 C8 C7 . . . . 0.8(2) ?
C2 C3 C8 C7 . . . . -179.27(14) ?
C4 C3 C8 N1 . . . . -179.69(14) ?
C2 C3 C8 N1 . . . . 0.25(18) ?
C9 N1 C8 C7 . . . . -0.8(3) ?
C1 N1 C8 C7 . . . . 179.34(16) ?
C9 N1 C8 C3 . . . . 179.70(14) ?
C1 N1 C8 C3 . . . . -0.13(18) ?
C8 N1 C9 O1 . . . . 0.2(3) ?
C1 N1 C9 O1 . . . . -179.96(16) ?
C8 N1 C9 C10 . . . . -179.55(14) ?
C1 N1 C9 C10 . . . . 0.3(2) ?
C6 C5 C11 C12 . . . . -125.81(18) ?
C4 C5 C11 C12 . . . . 56.7(2) ?
C5 C11 C12 C13B . . . . 68.4(6) ?
C5 C11 C12 C13 . . . . 179.9(6) ?
C5 C11 C12 Cl1 . . . . 60.3(2) ?
C5 C11 C12 Cl1B . . . . -172.81(15) ?
